data_7055987
loop_
_publ_author_name
'Ke, Ya-Ting'
'Chou, Wei-Tzu'
'Chiang, Yi-Fen'
'Hsieh, Chang-Chih'
'Horng, Yih-Chern'

_publ_section_title
;
 Efficient and selective separation of aqueous sulfate through recognition
 and precipitation
;
_journal_issue 6
_journal_name_full 'New J. Chem.'
_journal_page_first 2249
_journal_paper_doi 10.1039/C6NJ03710K
_journal_volume 41
_journal_year 2017
_chemical_formula_sum 'C50 H72 N14 O6 S'
_chemical_formula_weight 997.28
_space_group_crystal_system trigonal
_space_group_IT_number 167
_space_group_name_Hall '-R 3 2"c'
_space_group_name_H-M_alt 'R -3 c :H'
_symmetry_space_group_name_Hall '-R 3 2"c'
_symmetry_space_group_name_H-M 'R -3 c :H'
_atom_sites_solution_hydrogens mixed
_audit_creation_method SHELXL-2014/7
_audit_update_record
;
2016-10-07 deposited with the CCDC.
2017-01-30 downloaded from the CCDC.
;
_cell_angle_alpha 90
_cell_angle_beta 90
_cell_angle_gamma 120
_cell_formula_units_Z 18
_cell_length_a 23.541(4)
_cell_length_b 23.541(4)
_cell_length_c 59.81(3)
_cell_measurement_reflns_used 6141
_cell_measurement_temperature 150(2)
_cell_measurement_theta_max 18.59
_cell_measurement_theta_min 2.41
_cell_volume 28705(16)
_computing_cell_refinement 'Bruker SAINT'
_computing_data_collection 'Bruker APEX2'
_computing_data_reduction 'Bruker SAINT'
_computing_molecular_graphics 'Bruker SHELXTL'
_computing_publication_material 'Bruker SHELXTL'
_computing_structure_refinement 'SHELXL-2014/7 (Sheldrick, 2014)'
_computing_structure_solution 'SHELXTL (Sheldrick, 2008)'
_diffrn_ambient_temperature 150(2)
_diffrn_measured_fraction_theta_full 0.998
_diffrn_measured_fraction_theta_max 0.998
_diffrn_measurement_device_type 'Bruker APEX-II CCD'
_diffrn_measurement_method \w
_diffrn_radiation_type MoK\a
_diffrn_radiation_wavelength 0.71073
_diffrn_reflns_av_R_equivalents 0.0746
_diffrn_reflns_av_unetI/netI 0.0390
_diffrn_reflns_Laue_measured_fraction_full 0.998
_diffrn_reflns_Laue_measured_fraction_max 0.998
_diffrn_reflns_limit_h_max 27
_diffrn_reflns_limit_h_min -27
_diffrn_reflns_limit_k_max 27
_diffrn_reflns_limit_k_min -27
_diffrn_reflns_limit_l_max 67
_diffrn_reflns_limit_l_min -68
_diffrn_reflns_number 70111
_diffrn_reflns_point_group_measured_fraction_full 0.998
_diffrn_reflns_point_group_measured_fraction_max 0.998
_diffrn_reflns_theta_full 24.497
_diffrn_reflns_theta_max 24.497
_diffrn_reflns_theta_min 1.209
_exptl_absorpt_coefficient_mu 0.102
_exptl_absorpt_correction_type multi-scan
_exptl_absorpt_process_details 'SADABS (Sheldrick, 2003)'
_exptl_crystal_colour colorless
_exptl_crystal_density_diffrn 1.038
_exptl_crystal_description block
_exptl_crystal_F_000 9684
_exptl_crystal_size_max 0.120
_exptl_crystal_size_mid 0.100
_exptl_crystal_size_min 0.080
_exptl_transmission_factor_max 0.990
_exptl_transmission_factor_min 0.984
_refine_diff_density_max 0.088
_refine_diff_density_min -0.009
_refine_diff_density_rms 0.004
_refine_ls_extinction_method none
_refine_ls_goodness_of_fit_ref 0.849
_refine_ls_hydrogen_treatment mixed
_refine_ls_matrix_type full
_refine_ls_number_parameters 327
_refine_ls_number_reflns 5305
_refine_ls_number_restraints 3
_refine_ls_restrained_S_all 0.851
_refine_ls_R_factor_all 0.1417
_refine_ls_R_factor_gt 0.1019
_refine_ls_shift/su_max 0.019
_refine_ls_shift/su_mean 0.000
_refine_ls_structure_factor_coef Fsqd
_refine_ls_weighting_details 'w=1/[\s^2^(Fo^2^)+(0.1000P)^2^+1.0000P] where P=(Fo^2^+2Fc^2^)/3'
_refine_ls_weighting_scheme calc
_refine_ls_wR_factor_gt 0.2621
_refine_ls_wR_factor_ref 0.2863
_reflns_Friedel_coverage 0.000
_reflns_number_gt 3408
_reflns_number_total 5305
_reflns_threshold_expression 'I > 2\s(I)'
_cod_data_source_file c6nj03710k2.cif
_cod_data_source_block '[HL2]2[SO4]'
_cod_depositor_comments 'Adding full bibliography for 7055985--7055987.cif.'
_cod_original_cell_volume 28705(17)
_cod_database_code 7055987
_shelx_shelxl_version_number 2014/7
_shelx_space_group_comment
;
The symmetry employed for this shelxl refinement is uniquely defined
by the following loop, which should always be used as a source of
symmetry information in preference to the above space-group names.
They are only intended as comments.
;
_shelx_estimated_absorpt_t_min 0.984
_shelx_estimated_absorpt_t_max 0.989
_platon_squeeze_void_probe_radius 1.20

loop_
_space_group_symop_operation_xyz
'x, y, z'
'-y, x-y, z'
'-x+y, -x, z'
'y, x, -z+1/2'
'-x, -x+y, -z+1/2'
'x-y, -y, -z+1/2'
'x+2/3, y+1/3, z+1/3'
'-y+2/3, x-y+1/3, z+1/3'
'-x+y+2/3, -x+1/3, z+1/3'
'y+2/3, x+1/3, -z+5/6'
'-x+2/3, -x+y+1/3, -z+5/6'
'x-y+2/3, -y+1/3, -z+5/6'
'x+1/3, y+2/3, z+2/3'
'-y+1/3, x-y+2/3, z+2/3'
'-x+y+1/3, -x+2/3, z+2/3'
'y+1/3, x+2/3, -z+7/6'
'-x+1/3, -x+y+2/3, -z+7/6'
'x-y+1/3, -y+2/3, -z+7/6'
'-x, -y, -z'
'y, -x+y, -z'
'x-y, x, -z'
'-y, -x, z-1/2'
'x, x-y, z-1/2'
'-x+y, y, z-1/2'
'-x+2/3, -y+1/3, -z+1/3'
'y+2/3, -x+y+1/3, -z+1/3'
'x-y+2/3, x+1/3, -z+1/3'
'-y+2/3, -x+1/3, z-1/6'
'x+2/3, x-y+1/3, z-1/6'
'-x+y+2/3, y+1/3, z-1/6'
'-x+1/3, -y+2/3, -z+2/3'
'y+1/3, -x+y+2/3, -z+2/3'
'x-y+1/3, x+2/3, -z+2/3'
'-y+1/3, -x+2/3, z+1/6'
'x+1/3, x-y+2/3, z+1/6'
'-x+y+1/3, y+2/3, z+1/6'

loop_
_atom_site_label
_atom_site_type_symbol
_atom_site_fract_x
_atom_site_fract_y
_atom_site_fract_z
_atom_site_U_iso_or_equiv
_atom_site_adp_type
_atom_site_occupancy
_atom_site_site_symmetry_order
_atom_site_calc_flag
_atom_site_refinement_flags_posn
_atom_site_refinement_flags_adp
_atom_site_refinement_flags_occupancy
C1 C 0.2622(3) 0.3757(3) -0.03305(10) 0.089(3) Uani 1 1 d . . .
H1 H 0.3067 0.4051 -0.0375 0.133 Uiso 1 1 calc R U .
H2 H 0.2329 0.3791 -0.0434 0.133 Uiso 1 1 calc R U .
H3 H 0.2542 0.3315 -0.0330 0.133 Uiso 1 1 calc R U .
C2 C 0.2508(3) 0.3939(3) -0.00939(9) 0.069(3) Uani 1 1 d . . .
C3 C 0.1807(3) 0.3435(3) -0.00307(10) 0.074(3) Uani 1 1 d . . .
H4 H 0.1521 0.3389 -0.0154 0.088 Uiso 1 1 calc R U .
H5 H 0.1781 0.3014 -0.0009 0.088 Uiso 1 1 calc R U .
C4 C 0.0835(3) 0.3347(3) 0.01752(11) 0.080(3) Uani 1 1 d . . .
H6 H 0.0721 0.3499 0.0309 0.096 Uiso 1 1 calc R U .
H7 H 0.0725 0.3527 0.0048 0.096 Uiso 1 1 calc R U .
C5 C 0.0437(3) 0.2615(3) 0.01662(11) 0.077(3) Uani 1 1 d . . .
C6 C 0.0151(3) 0.2191(3) -0.00094(13) 0.089(3) Uani 1 1 d . . .
H8 H 0.0178 0.2307 -0.0159 0.107 Uiso 1 1 calc R U .
C7 C -0.0186(4) 0.1558(4) 0.00759(17) 0.108(3) Uani 1 1 d . . .
H9 H -0.0424 0.1174 -0.0006 0.129 Uiso 1 1 calc R U .
C8 C -0.0105(4) 0.1601(4) 0.03011(18) 0.114(4) Uani 1 1 d . . .
H10 H -0.0279 0.1251 0.0401 0.137 Uiso 1 1 calc R U .
C9 C 0.3013(3) 0.3942(3) 0.00619(9) 0.072(3) Uani 1 1 d . . .
H11 H 0.2937 0.3499 0.0077 0.087 Uiso 1 1 calc R U .
H12 H 0.3447 0.4211 -0.0001 0.087 Uiso 1 1 calc R U .
C10 C 0.2609(3) 0.4637(3) -0.01005(9) 0.072(3) Uani 1 1 d . . .
H13 H 0.3032 0.4934 -0.0167 0.087 Uiso 1 1 calc R U .
H14 H 0.2272 0.4641 -0.0193 0.087 Uiso 1 1 calc R U .
C11 C 0.3113(3) 0.4884(3) 0.02661(9) 0.070(3) Uani 1 1 d . . .
H15 H 0.3535 0.5157 0.0191 0.084 Uiso 1 1 calc R U .
C12 C 0.3461(3) 0.4146(3) 0.04330(11) 0.080(3) Uani 1 1 d . . .
H16 H 0.3491 0.4371 0.0572 0.096 Uiso 1 1 calc R U .
H17 H 0.3891 0.4362 0.0364 0.096 Uiso 1 1 calc R U .
C13 C 0.3265(3) 0.3452(3) 0.04819(9) 0.076(3) Uani 1 1 d . . .
C14 C 0.3602(4) 0.3124(4) 0.04678(11) 0.094(3) Uani 1 1 d . . .
H18 H 0.4024 0.3290 0.0412 0.112 Uiso 1 1 calc R U .
C15 C 0.3197(5) 0.2488(4) 0.05531(12) 0.108(3) Uani 1 1 d . . .
H19 H 0.3307 0.2161 0.0566 0.130 Uiso 1 1 calc R U .
C16 C 0.2622(4) 0.2438(4) 0.06134(11) 0.096(3) Uani 1 1 d . . .
H20 H 0.2263 0.2069 0.0674 0.115 Uiso 1 1 calc R U .
C17 C 0.2594(3) 0.5497(3) 0.01132(10) 0.075(3) Uani 1 1 d . . .
H21 H 0.2971 0.5801 0.0025 0.090 Uiso 1 1 calc R U .
H22 H 0.2647 0.5678 0.0262 0.090 Uiso 1 1 calc R U .
C18 C 0.1994(3) 0.5433(3) 0.00116(11) 0.078(3) Uani 1 1 d . . .
C19 C 0.1881(5) 0.5633(4) -0.01909(12) 0.100(3) Uani 1 1 d . . .
H23 H 0.2192 0.5870 -0.0300 0.120 Uiso 1 1 calc R U .
C20 C 0.1210(5) 0.5411(4) -0.02020(16) 0.116(4) Uani 1 1 d . . .
H24 H 0.0995 0.5479 -0.0321 0.139 Uiso 1 1 calc R U .
C21 C 0.0928(4) 0.5090(4) -0.00154(16) 0.104(3) Uani 1 1 d . . .
H25 H 0.0484 0.4892 0.0019 0.125 Uiso 1 1 calc R U .
C22 C 0.3132(3) 0.5158(3) 0.04904(10) 0.071(3) Uani 1 1 d . . .
C23 C 0.3589(3) 0.5727(3) 0.05885(12) 0.084(3) Uani 1 1 d . . .
H26 H 0.3982 0.6043 0.0525 0.101 Uiso 1 1 calc R U .
C24 C 0.3358(4) 0.5751(3) 0.08042(12) 0.091(3) Uani 1 1 d . . .
H27 H 0.3569 0.6087 0.0908 0.110 Uiso 1 1 calc R U .
C25 C 0.2782(4) 0.5203(3) 0.08327(11) 0.090(3) Uani 1 1 d . . .
H28 H 0.2522 0.5090 0.0960 0.108 Uiso 1 1 calc R U .
N1 N 0.1561(2) 0.3599(2) 0.01746(7) 0.066(3) Uani 1 1 d . . .
H31 H 0.1650 0.3417 0.0292 0.079 Uiso 1 1 d R U .
H32 H 0.1770 0.4036 0.0196 0.079 Uiso 1 1 d R U .
N2 N 0.0276(3) 0.2246(3) 0.03561(10) 0.093(3) Uani 1 1 d . . .
H33 H 0.0371 0.2385 0.0491 0.112 Uiso 1 1 d R U .
N3 N 0.2986(2) 0.4197(2) 0.02823(7) 0.066(3) Uani 1 1 d . . .
N4 N 0.2659(3) 0.3021(3) 0.05697(8) 0.084(3) Uani 1 1 d . . .
H34 H 0.2334 0.3086 0.0589 0.101 Uiso 1 1 d R U .
N5 N 0.2578(2) 0.4863(2) 0.01267(7) 0.065(3) Uani 1 1 d . . .
N6 N 0.1401(3) 0.5100(3) 0.01170(10) 0.084(3) Uani 1 1 d . . .
H35 H 0.1348 0.4925 0.0247 0.101 Uiso 1 1 d R U .
N7 N 0.2639(2) 0.4837(2) 0.06421(8) 0.076(3) Uani 1 1 d . . .
H36 H 0.2292 0.4461 0.0624 0.092 Uiso 1 1 d R U .
O1 O 0.1572(2) 0.3235(2) 0.10313(6) 0.080(3) Uani 1 1 d . . .
O2 O 0.0621(2) 0.2758(3) 0.07988(8) 0.107(3) Uani 1 1 d . . .
O3 O 0.0981(3) 0.4563(3) 0.05434(10) 0.133(3) Uani 1 1 d D . .
S1 S 0.12642(9) 0.3333 0.0833 0.071(2) Uani 1 2 d S T P
H30 H 0.0677(13) 0.4695(14) 0.0613(3) 0.086 Uiso 1 1 d D U .
H29 H 0.0992 0.4281 0.0666 0.086 Uiso 1 1 d DR U .

loop_
_atom_site_aniso_label
_atom_site_aniso_U_11
_atom_site_aniso_U_22
_atom_site_aniso_U_33
_atom_site_aniso_U_23
_atom_site_aniso_U_13
_atom_site_aniso_U_12
C1 0.094(5) 0.101(5) 0.078(5) -0.011(3) 0.001(3) 0.054(4)
C2 0.074(4) 0.071(4) 0.068(4) -0.004(3) 0.000(3) 0.039(3)
C3 0.067(4) 0.067(4) 0.084(4) -0.005(3) -0.007(3) 0.031(3)
C4 0.070(4) 0.076(4) 0.090(5) 0.007(3) 0.000(3) 0.035(3)
C5 0.060(4) 0.072(4) 0.091(5) 0.008(3) -0.005(3) 0.027(3)
C6 0.070(5) 0.093(5) 0.101(5) -0.010(4) -0.015(4) 0.038(4)
C7 0.078(5) 0.073(5) 0.152(8) -0.014(5) -0.024(5) 0.023(4)
C8 0.081(5) 0.075(5) 0.158(9) 0.019(5) -0.010(5) 0.018(4)
C9 0.067(4) 0.078(4) 0.074(4) -0.005(3) 0.001(3) 0.038(3)
C10 0.076(4) 0.075(4) 0.069(4) 0.009(3) 0.006(3) 0.041(3)
C11 0.060(4) 0.063(4) 0.076(4) 0.003(3) 0.008(3) 0.023(3)
C12 0.072(4) 0.085(5) 0.080(4) -0.007(3) -0.008(3) 0.039(3)
C13 0.083(5) 0.095(5) 0.061(4) -0.005(3) -0.006(3) 0.053(4)
C14 0.106(6) 0.120(6) 0.083(5) 0.001(4) 0.003(4) 0.078(5)
C15 0.162(8) 0.124(7) 0.084(5) -0.002(4) -0.004(5) 0.105(6)
C16 0.138(7) 0.096(5) 0.073(5) 0.005(3) 0.013(4) 0.073(5)
C17 0.072(4) 0.062(4) 0.086(4) 0.001(3) 0.002(3) 0.029(3)
C18 0.095(5) 0.063(4) 0.082(5) -0.008(3) -0.007(3) 0.044(4)
C19 0.143(7) 0.085(5) 0.088(5) -0.002(4) -0.010(5) 0.069(5)
C20 0.154(9) 0.121(7) 0.115(7) -0.029(5) -0.052(6) 0.100(6)
C21 0.099(6) 0.097(6) 0.132(7) -0.016(5) -0.028(5) 0.062(5)
C22 0.058(4) 0.064(4) 0.083(5) -0.003(3) -0.002(3) 0.026(3)
C23 0.080(5) 0.067(4) 0.096(5) 0.002(3) -0.005(3) 0.030(3)
C24 0.102(6) 0.074(5) 0.091(5) -0.018(3) -0.009(4) 0.038(4)
C25 0.100(5) 0.087(5) 0.083(5) -0.001(4) 0.007(4) 0.046(4)
N1 0.059(3) 0.064(3) 0.072(4) 0.003(2) -0.001(2) 0.028(2)
N2 0.078(4) 0.086(4) 0.096(4) 0.010(3) -0.009(3) 0.025(3)
N3 0.059(3) 0.069(4) 0.072(4) -0.002(2) 0.000(2) 0.032(2)
N4 0.098(5) 0.093(4) 0.074(4) -0.003(3) 0.000(3) 0.057(4)
N5 0.064(3) 0.062(3) 0.069(4) 0.002(2) 0.000(2) 0.032(2)
N6 0.081(4) 0.084(4) 0.097(4) -0.005(3) -0.007(3) 0.047(3)
N7 0.071(4) 0.064(4) 0.082(4) -0.004(2) 0.004(2) 0.025(3)
O1 0.095(4) 0.084(3) 0.072(3) 0.007(2) -0.002(2) 0.054(3)
O2 0.064(4) 0.123(5) 0.091(4) 0.012(3) 0.005(2) 0.015(3)
O3 0.167(6) 0.162(6) 0.122(5) 0.055(4) 0.036(4) 0.121(5)
S1 0.072(3) 0.076(3) 0.067(3) 0.0110(10) 0.0055(5) 0.0379(13)

loop_
_atom_type_symbol
_atom_type_description
_atom_type_scat_dispersion_real
_atom_type_scat_dispersion_imag
_atom_type_scat_source
C C 0.0033 0.0016 'International Tables Vol C Tables 4.2.6.8 and 6.1.1.4'
H H 0.0000 0.0000 'International Tables Vol C Tables 4.2.6.8 and 6.1.1.4'
N N 0.0061 0.0033 'International Tables Vol C Tables 4.2.6.8 and 6.1.1.4'
O O 0.0106 0.0060 'International Tables Vol C Tables 4.2.6.8 and 6.1.1.4'
S S 0.1246 0.1234 'International Tables Vol C Tables 4.2.6.8 and 6.1.1.4'

loop_
_geom_angle_atom_site_label_1
_geom_angle_atom_site_label_2
_geom_angle_atom_site_label_3
_geom_angle
_geom_angle_site_symmetry_1
_geom_angle_site_symmetry_3
C9 C2 C3 113.3(5) . .
C9 C2 C10 108.1(5) . .
C3 C2 C10 111.5(5) . .
C9 C2 C1 108.8(5) . .
C3 C2 C1 106.5(5) . .
C10 C2 C1 108.5(5) . .
N1 C3 C2 114.5(4) . .
C5 C4 N1 112.8(5) . .
N2 C5 C6 107.2(6) . .
N2 C5 C4 121.3(6) . .
C6 C5 C4 131.5(6) . .
C5 C6 C7 108.0(7) . .
C8 C7 C6 107.5(7) . .
C7 C8 N2 108.3(7) . .
N3 C9 C2 111.3(4) . .
N5 C10 C2 110.6(4) . .
C22 C11 N5 111.3(5) . .
C22 C11 N3 111.0(5) . .
N5 C11 N3 107.0(4) . .
N3 C12 C13 112.0(5) . .
C14 C13 N4 106.8(6) . .
C14 C13 C12 131.6(7) . .
N4 C13 C12 121.5(5) . .
C13 C14 C15 107.8(7) . .
C16 C15 C14 107.8(7) . .
C15 C16 N4 107.8(7) . .
N5 C17 C18 112.4(5) . .
N6 C18 C19 106.7(6) . .
N6 C18 C17 121.3(6) . .
C19 C18 C17 131.9(7) . .
C18 C19 C20 106.9(8) . .
C21 C20 C19 108.9(7) . .
C20 C21 N6 108.0(8) . .
C23 C22 N7 107.0(5) . .
C23 C22 C11 131.0(6) . .
N7 C22 C11 122.0(5) . .
C22 C23 C24 107.5(6) . .
C25 C24 C23 107.7(6) . .
C24 C25 N7 108.2(6) . .
C3 N1 C4 114.4(4) . .
C8 N2 C5 109.1(7) . .
C9 N3 C12 108.9(4) . .
C9 N3 C11 111.1(4) . .
C12 N3 C11 112.0(4) . .
C16 N4 C13 109.8(6) . .
C10 N5 C17 109.4(4) . .
C10 N5 C11 109.6(4) . .
C17 N5 C11 113.8(4) . .
C21 N6 C18 109.5(6) . .
C22 N7 C25 109.5(5) . .
O2 S1 O2 109.9(5) 18_554 .
O2 S1 O1 109.0(2) 18_554 .
O2 S1 O1 109.5(3) . .
O2 S1 O1 109.5(3) 18_554 18_554
O2 S1 O1 108.9(2) . 18_554
O1 S1 O1 110.0(4) . 18_554

loop_
_geom_bond_atom_site_label_1
_geom_bond_atom_site_label_2
_geom_bond_distance
_geom_bond_site_symmetry_2
C1 C2 1.541(8) .
C2 C9 1.507(8) .
C2 C3 1.522(8) .
C2 C10 1.541(8) .
C3 N1 1.488(7) .
C4 C5 1.495(8) .
C4 N1 1.504(7) .
C5 N2 1.363(8) .
C5 C6 1.371(9) .
C6 C7 1.389(10) .
C7 C8 1.357(11) .
C8 N2 1.362(9) .
C9 N3 1.463(7) .
C10 N5 1.474(7) .
C11 C22 1.480(8) .
C11 N5 1.490(7) .
C11 N3 1.494(7) .
C12 N3 1.487(7) .
C12 C13 1.487(9) .
C13 C14 1.359(8) .
C13 N4 1.376(8) .
C14 C15 1.408(11) .
C15 C16 1.348(10) .
C16 N4 1.358(8) .
C17 N5 1.475(7) .
C17 C18 1.477(8) .
C18 N6 1.365(8) .
C18 C19 1.372(9) .
C19 C20 1.396(11) .
C20 C21 1.325(11) .
C21 N6 1.358(9) .
C22 C23 1.363(8) .
C22 N7 1.365(7) .
C23 C24 1.412(9) .
C24 C25 1.335(9) .
C25 N7 1.365(8) .
O1 S1 1.466(4) .
O2 S1 1.455(4) .
O3 H30 1.002(2) .
S1 O2 1.455(4) 18_554
S1 O1 1.466(4) 18_554

loop_
_geom_torsion_atom_site_label_1
_geom_torsion_atom_site_label_2
_geom_torsion_atom_site_label_3
_geom_torsion_atom_site_label_4
_geom_torsion
C9 C2 C3 N1 71.4(6)
C10 C2 C3 N1 -50.8(6)
C1 C2 C3 N1 -169.0(5)
N1 C4 C5 N2 86.5(7)
N1 C4 C5 C6 -96.3(8)
N2 C5 C6 C7 -0.1(7)
C4 C5 C6 C7 -177.6(6)
C5 C6 C7 C8 0.2(9)
C6 C7 C8 N2 -0.2(9)
C3 C2 C9 N3 -69.4(6)
C10 C2 C9 N3 54.7(6)
C1 C2 C9 N3 172.4(5)
C9 C2 C10 N5 -55.7(6)
C3 C2 C10 N5 69.4(6)
C1 C2 C10 N5 -173.6(5)
N3 C12 C13 C14 128.9(7)
N3 C12 C13 N4 -55.4(7)
N4 C13 C14 C15 -1.3(7)
C12 C13 C14 C15 174.9(6)
C13 C14 C15 C16 1.0(8)
C14 C15 C16 N4 -0.4(8)
N5 C17 C18 N6 67.2(7)
N5 C17 C18 C19 -109.3(7)
N6 C18 C19 C20 0.2(7)
C17 C18 C19 C20 177.1(6)
C18 C19 C20 C21 -0.3(9)
C19 C20 C21 N6 0.3(9)
N5 C11 C22 C23 -112.9(7)
N3 C11 C22 C23 128.1(7)
N5 C11 C22 N7 66.9(7)
N3 C11 C22 N7 -52.1(7)
N7 C22 C23 C24 -0.7(7)
C11 C22 C23 C24 179.1(6)
C22 C23 C24 C25 0.7(8)
C23 C24 C25 N7 -0.4(8)
C2 C3 N1 C4 149.3(5)
C5 C4 N1 C3 62.5(7)
C7 C8 N2 C5 0.1(9)
C6 C5 N2 C8 0.0(8)
C4 C5 N2 C8 177.8(6)
C2 C9 N3 C12 176.2(5)
C2 C9 N3 C11 -60.1(6)
C13 C12 N3 C9 -67.1(6)
C13 C12 N3 C11 169.7(5)
C22 C11 N3 C9 -175.9(4)
N5 C11 N3 C9 62.5(5)
C22 C11 N3 C12 -53.9(6)
N5 C11 N3 C12 -175.5(4)
C15 C16 N4 C13 -0.4(8)
C14 C13 N4 C16 1.0(7)
C12 C13 N4 C16 -175.6(6)
C2 C10 N5 C17 -173.1(5)
C2 C10 N5 C11 61.5(6)
C18 C17 N5 C10 68.0(6)
C18 C17 N5 C11 -169.0(5)
C22 C11 N5 C10 175.5(4)
N3 C11 N5 C10 -63.0(5)
C22 C11 N5 C17 52.7(6)
N3 C11 N5 C17 174.1(4)
C20 C21 N6 C18 -0.2(8)
C19 C18 N6 C21 0.0(7)
C17 C18 N6 C21 -177.3(6)
C23 C22 N7 C25 0.4(7)
C11 C22 N7 C25 -179.4(5)
C24 C25 N7 C22 0.0(8)

loop_
_platon_squeeze_void_nr
_platon_squeeze_void_average_x
_platon_squeeze_void_average_y
_platon_squeeze_void_average_z
_platon_squeeze_void_volume
_platon_squeeze_void_count_electrons
_platon_squeeze_void_content
1 0.000 0.000 0.000 177 16 ' '
2 -0.333 0.333 0.083 725 172 ' '
3 0.000 0.000 0.250 724 173 ' '
4 0.333 0.667 0.417 729 173 ' '
5 0.000 0.000 0.500 177 16 ' '
6 -0.333 0.333 0.583 725 172 ' '
7 0.000 0.000 0.750 724 174 ' '
8 0.333 0.667 0.917 729 173 ' '
9 0.089 0.523 0.099 15 1 ' '
10 0.089 0.566 0.599 15 1 ' '
11 0.077 0.858 0.037 7 0 ' '
12 0.077 0.219 0.537 8 0 ' '
13 0.100 0.244 0.433 14 1 ' '
14 0.100 0.857 0.933 14 1 ' '
15 0.117 0.525 0.203 7 0 ' '
16 0.143 0.899 0.433 14 1 ' '
17 0.117 0.592 0.703 7 0 ' '
18 0.143 0.244 0.933 14 1 ' '
19 0.142 0.219 0.037 7 0 ' '
20 0.142 0.923 0.537 7 0 ' '
21 0.190 0.767 0.234 14 1 ' '
22 0.190 0.423 0.734 15 1 ' '
23 0.334 0.667 0.167 176 16 ' '
24 0.192 0.744 0.130 7 0 ' '
25 0.334 0.667 0.667 176 16 ' '
26 0.192 0.448 0.630 7 0 ' '
27 0.244 0.101 0.067 14 1 ' '
28 0.219 0.142 0.463 7 0 ' '
29 0.244 0.143 0.567 14 1 ' '
30 0.219 0.077 0.963 8 0 ' '
31 0.233 0.423 0.234 14 1 ' '
32 0.233 0.810 0.734 14 1 ' '
33 0.256 0.448 0.130 7 0 ' '
34 0.256 0.808 0.630 7 0 ' '
35 0.423 0.233 0.266 14 1 ' '
36 0.423 0.190 0.766 15 1 ' '
37 0.410 0.885 0.203 6 0 ' '
38 0.410 0.525 0.703 7 0 ' '
39 0.434 0.910 0.099 15 1 ' '
40 0.434 0.523 0.599 15 1 ' '
41 0.477 0.566 0.099 15 1 ' '
42 0.450 0.258 0.370 7 0 ' '
43 0.477 0.911 0.599 15 1 ' '
44 0.450 0.192 0.870 8 0 ' '
45 0.475 0.590 0.203 7 0 ' '
46 0.475 0.885 0.703 6 0 ' '
47 0.523 0.089 0.401 15 1 ' '
48 0.523 0.434 0.901 15 1 ' '
49 0.667 0.333 0.333 176 16 ' '
50 0.525 0.115 0.297 6 0 ' '
51 0.667 0.334 0.833 175 16 ' '
52 0.525 0.410 0.797 7 0 ' '
53 0.552 0.808 0.130 7 0 ' '
54 0.577 0.810 0.234 15 1 ' '
55 0.552 0.744 0.630 7 0 ' '
56 0.577 0.767 0.734 14 1 ' '
57 0.566 0.477 0.401 15 1 ' '
58 0.566 0.089 0.901 15 1 ' '
59 0.590 0.475 0.297 7 0 ' '
60 0.590 0.115 0.797 7 0 ' '
61 0.756 0.857 0.433 14 1 ' '
62 0.756 0.899 0.933 14 1 ' '
63 0.744 0.192 0.370 7 0 ' '
64 0.744 0.552 0.870 7 0 ' '
65 0.767 0.190 0.266 14 1 ' '
66 0.767 0.577 0.766 14 1 ' '
67 0.781 0.923 0.037 7 0 ' '
68 0.810 0.577 0.266 15 1 ' '
69 0.781 0.858 0.537 7 0 ' '
70 0.810 0.233 0.766 15 1 ' '
71 0.808 0.552 0.370 7 0 ' '
72 0.808 0.256 0.870 7 0 ' '
73 0.857 0.756 0.067 14 1 ' '
74 0.857 0.101 0.567 14 1 ' '
75 0.858 0.077 0.463 7 0 ' '
76 0.858 0.781 0.963 7 0 ' '
77 0.885 0.410 0.297 6 0 ' '
78 0.911 0.434 0.401 15 1 ' '
79 0.885 0.475 0.797 6 0 ' '
80 0.911 0.477 0.901 15 1 ' '
81 0.899 0.143 0.067 14 1 ' '
82 0.899 0.756 0.567 14 1 ' '
83 0.923 0.781 0.463 7 0 ' '
84 0.923 0.142 0.963 7 0 ' '
